data_4118407
loop_
_publ_author_name
'Biao Zhou'
'Yuki Idobata'
'Akiko Kobayashi'
'HengBo Cui'
'Reizo Kato'
'Rina Takagi'
'Kazuya Miyagawa'
'Kazushi Kanoda'
'Hayao Kobayashi'

_publ_contact_author_address
;
Department of Chemistry
College of Humanities and Sciences
Nihon University
Sakurajosui 3-25-40
Setagaya-Ku, Tokyo 156-8550
JAPAN
;
_publ_contact_author_email akoba@chs.nihon-u.ac.jp
_publ_contact_author_fax +81-3-5317-9433
_publ_contact_author_name 'Akiko Kobayashi'
_publ_contact_author_phone +81-3-5317-9680
_publ_section_title
;
 Single-Component Molecular Conductor [Cu(dmdt)2] with Three-Dimensionally
 Arranged Magnetic Moments Exhibiting a Coupled Electric and Magnetic
 Transition
;
_journal_name_full 'Journal of the American Chemical Society'
_journal_page_first 12724
_journal_page_last 12731
_journal_paper_doi 10.1021/ja3044757
_journal_volume 134
_journal_year 2012
_chemical_formula_moiety 'C16 H12 Cu S12 '
_chemical_formula_sum 'C16 H12 Cu S12'
_chemical_formula_weight 652.54
_space_group_IT_number 15
_symmetry_cell_setting monoclinic
_symmetry_Int_Tables_number 15
_symmetry_space_group_name_Hall '-C 2yc'
_symmetry_space_group_name_H-M 'C 1 2/c 1'
_cell_angle_alpha 90.0000
_cell_angle_beta 91.586(4)
_cell_angle_gamma 90.0000
_cell_formula_units_Z 4
_cell_length_a 24.2767(17)
_cell_length_b 8.1964(6)
_cell_length_c 11.3949(7)
_cell_measurement_temperature 180
_cell_measurement_theta_max 30.0
_cell_measurement_theta_min 3.6
_cell_volume 2266.5(3)
_computing_cell_refinement CrystalClear
_computing_data_collection CrystalClear
_computing_data_reduction CrystalStructure
_computing_publication_material 'CrystalStructure 3.8'
_computing_structure_refinement CRYSTALS
_computing_structure_solution SIR92
_diffrn_ambient_temperature 180
_diffrn_detector_area_resol_mean 7.31
_diffrn_measured_fraction_theta_full 0.754
_diffrn_measured_fraction_theta_max 0.754
_diffrn_measurement_device_type 'Rigaku Saturn'
_diffrn_measurement_method \w
_diffrn_radiation_type 'Mo K\a'
_diffrn_radiation_wavelength 0.71070
_diffrn_reflns_av_R_equivalents 0.078
_diffrn_reflns_limit_h_max 33
_diffrn_reflns_limit_h_min -33
_diffrn_reflns_limit_k_max 11
_diffrn_reflns_limit_k_min -11
_diffrn_reflns_limit_l_max 15
_diffrn_reflns_limit_l_min -15
_diffrn_reflns_number 17338
_diffrn_reflns_theta_full 30.06
_diffrn_reflns_theta_max 30.06
_exptl_absorpt_coefficient_mu 2.074
_exptl_absorpt_correction_T_max 0.660
_exptl_absorpt_correction_T_min 0.347
_exptl_absorpt_correction_type multi-scan
_exptl_absorpt_process_details 'Jacobson, R. (1998) Private communication'
_exptl_crystal_colour Black
_exptl_crystal_density_diffrn 1.912
_exptl_crystal_description Bolck
_exptl_crystal_F_000 1316.00
_exptl_crystal_size_max 0.20
_exptl_crystal_size_mid 0.10
_exptl_crystal_size_min 0.05
_refine_diff_density_max 4.16
_refine_diff_density_min -4.41
_refine_ls_extinction_coef 145(3)
_refine_ls_extinction_method 'Larson (1970) Crystallographic Computing eq. 22'
_refine_ls_goodness_of_fit_ref 1.038
_refine_ls_hydrogen_treatment refall
_refine_ls_number_parameters 139
_refine_ls_number_reflns 10723
_refine_ls_R_factor_gt 0.0581
_refine_ls_shift/su_max 0.0000
_refine_ls_structure_factor_coef Fsqd
_refine_ls_weighting_details
;
    Chebychev polynomial with 3 parameters (Carruthers & Watkin, 1979)
    55711.6000    78305.1000    27860.3000
;
_refine_ls_weighting_scheme calc
_refine_ls_wR_factor_ref 0.0929
_reflns_number_gt 10650
_reflns_number_total 17338
_reflns_threshold_expression F^2^>2.0\s(F^2^)
_cod_data_source_file ja3044757_si_001_08.cif
_cod_data_source_block '__Cu-dmdt-180K'
_cod_original_cell_volume 2266.50(27)
_cod_original_formula_sum 'C16 H12 Cu S12 '
_cod_database_code 4118407

loop_
_symmetry_equiv_pos_site_id
_symmetry_equiv_pos_as_xyz
1 +X,+Y,+Z
2 -X,+Y,1/2-Z
3 -X,-Y,-Z
4 +X,-Y,1/2+Z
5 1/2+X,1/2+Y,+Z
6 1/2-X,1/2+Y,1/2-Z
7 1/2-X,1/2-Y,-Z
8 1/2+X,1/2-Y,1/2+Z

loop_
_atom_site_label
_atom_site_type_symbol
_atom_site_fract_x
_atom_site_fract_y
_atom_site_fract_z
_atom_site_U_iso_or_equiv
_atom_site_adp_type
_atom_site_occupancy
_atom_site_symmetry_multiplicity
_atom_site_calc_flag
_atom_site_refinement_flags
Cu(1) Cu 0.0000 0.09683(6) 0.2500 0.02117(12) Uani 1.00 2 d S
S(1) S 0.04712(2) -0.03953(8) 0.10966(4) 0.02118(15) Uani 1.00 1 d .
S(2) S 0.07768(3) 0.21856(9) 0.32587(4) 0.02456(16) Uani 1.00 1 d .
S(3) S 0.16600(2) -0.02825(8) 0.05539(4) 0.02051(15) Uani 1.00 1 d .
S(4) S 0.19249(3) 0.20255(8) 0.24505(4) 0.02252(16) Uani 1.00 1 d .
S(5) S 0.29431(3) -0.02001(8) -0.02258(4) 0.02316(16) Uani 1.00 1 d .
S(6) S 0.31922(3) 0.21535(9) 0.16453(4) 0.02380(16) Uani 1.00 1 d .
C(1) C 0.11067(10) 0.0321(3) 0.13905(15) 0.0194(6) Uani 1.00 1 d .
C(2) C 0.12425(10) 0.1447(3) 0.23238(16) 0.0192(6) Uani 1.00 1 d .
C(3) C 0.21642(10) 0.0883(3) 0.12773(16) 0.0214(6) Uani 1.00 1 d .
C(4) C 0.26956(10) 0.0947(3) 0.09342(15) 0.0205(6) Uani 1.00 1 d .
C(5) C 0.36281(10) 0.0454(3) -0.00604(16) 0.0206(6) Uani 1.00 1 d .
C(6) C 0.37474(10) 0.1508(3) 0.08009(15) 0.0222(6) Uani 1.00 1 d .
C(7) C 0.40313(11) -0.0282(3) -0.09000(18) 0.0285(7) Uani 1.00 1 d .
C(8) C 0.42892(12) 0.2254(4) 0.11297(18) 0.0334(8) Uani 1.00 1 d .
H(1) H 0.4191 -0.1258 -0.0557 0.035 Uiso 1.00 1 c R
H(2) H 0.4318 0.0495 -0.1053 0.035 Uiso 1.00 1 c R
H(3) H 0.3837 -0.0552 -0.1634 0.035 Uiso 1.00 1 c R
H(4) H 0.4330 0.3239 0.0673 0.041 Uiso 1.00 1 c R
H(5) H 0.4583 0.1508 0.0963 0.041 Uiso 1.00 1 c R
H(6) H 0.4302 0.2518 0.1963 0.041 Uiso 1.00 1 c R

loop_
_atom_site_aniso_label
_atom_site_aniso_U_11
_atom_site_aniso_U_22
_atom_site_aniso_U_33
_atom_site_aniso_U_12
_atom_site_aniso_U_13
_atom_site_aniso_U_23
Cu(1) 0.0137(2) 0.0270(2) 0.0231(2) 0.0000 0.00550(13) 0.0000
S(1) 0.0147(3) 0.0263(4) 0.0226(2) -0.0032(2) 0.00326(16) -0.00478(19)
S(2) 0.0193(3) 0.0316(4) 0.0231(2) -0.0041(2) 0.00776(18) -0.0083(2)
S(3) 0.0150(3) 0.0231(3) 0.0237(2) -0.0013(2) 0.00479(17) -0.00439(19)
S(4) 0.0168(3) 0.0294(4) 0.0216(2) -0.0040(2) 0.00301(17) -0.0049(2)
S(5) 0.0168(3) 0.0245(4) 0.0283(2) -0.0023(2) 0.00341(18) -0.0067(2)
S(6) 0.0176(3) 0.0317(4) 0.0222(2) -0.0046(2) 0.00254(18) -0.0053(2)
C(1) 0.0166(12) 0.0234(15) 0.0183(9) -0.0027(10) 0.0025(6) 0.0022(7)
C(2) 0.0139(12) 0.0248(16) 0.0191(9) -0.0032(10) 0.0013(6) 0.0010(7)
C(3) 0.0170(13) 0.0251(15) 0.0221(10) -0.0000(11) 0.0025(6) 0.0015(7)
C(4) 0.0203(13) 0.0219(14) 0.0194(9) -0.0037(10) 0.0012(7) 0.0010(7)
C(5) 0.0121(12) 0.0225(16) 0.0274(10) -0.0002(11) 0.0028(6) 0.0034(7)
C(6) 0.0162(13) 0.0321(17) 0.0185(10) -0.0031(11) 0.0010(6) 0.0047(7)
C(7) 0.0255(15) 0.0316(17) 0.0289(11) 0.0046(12) 0.0070(8) 0.0003(9)
C(8) 0.0163(14) 0.056(2) 0.0276(11) -0.0054(13) 0.0014(7) 0.0019(9)

loop_
_atom_type_symbol
_atom_type_description
_atom_type_scat_dispersion_real
_atom_type_scat_dispersion_imag
_atom_type_scat_source
C C 0.003 0.002
;
International Tables for Crystallography
(1992, Vol. C, Tables 4.2.6.8 and 6.1.1.4)
;
H H 0.000 0.000
;
International Tables for Crystallography
(1992, Vol. C, Table 6.1.1.4)
;
Cu Cu 0.320 1.265
;
International Tables for Crystallography
(1992, Vol. C, Tables 4.2.6.8 and 6.1.1.4)
;
S S 0.125 0.123
;
International Tables for Crystallography
(1992, Vol. C, Tables 4.2.6.8 and 6.1.1.4)
;

loop_
_geom_angle_atom_site_label_1
_geom_angle_atom_site_label_2
_geom_angle_atom_site_label_3
_geom_angle
_geom_angle_publ_flag
_geom_angle_site_symmetry_1
_geom_angle_site_symmetry_3
S(1) Cu(1) S(1) 121.40(3) yes . 2_555
S(1) Cu(1) S(2) 93.13(2) yes . .
S(1) Cu(1) S(2) 111.920(17) yes . 2_555
S(1) Cu(1) S(2) 111.920(17) yes 2_555 .
S(1) Cu(1) S(2) 93.13(2) yes 2_555 2_555
S(2) Cu(1) S(2) 128.15(3) yes . 2_555
Cu(1) S(1) C(1) 99.48(7) yes . .
Cu(1) S(2) C(2) 99.49(8) yes . .
C(1) S(3) C(3) 97.33(10) yes . .
C(2) S(4) C(3) 97.33(11) yes . .
C(4) S(5) C(5) 95.71(11) yes . .
C(4) S(6) C(6) 96.07(11) yes . .
S(1) C(1) S(3) 120.73(12) yes . .
S(1) C(1) C(2) 124.27(17) yes . .
S(3) C(1) C(2) 115.00(17) yes . .
S(2) C(2) S(4) 120.46(13) yes . .
S(2) C(2) C(1) 123.57(18) yes . .
S(4) C(2) C(1) 115.97(17) yes . .
S(3) C(3) S(4) 114.35(13) yes . .
S(3) C(3) C(4) 123.01(17) yes . .
S(4) C(3) C(4) 122.59(18) yes . .
S(5) C(4) S(6) 114.24(13) yes . .
S(5) C(4) C(3) 123.20(18) yes . .
S(6) C(4) C(3) 122.55(16) yes . .
S(5) C(5) C(6) 117.61(18) yes . .
S(5) C(5) C(7) 116.03(16) yes . .
C(6) C(5) C(7) 126.3(2) yes . .
S(6) C(6) C(5) 116.32(18) yes . .
S(6) C(6) C(8) 115.09(17) yes . .
C(5) C(6) C(8) 128.6(2) yes . .
C(5) C(7) H(1) 109.5 no . .
C(5) C(7) H(2) 109.6 no . .
C(5) C(7) H(3) 109.1 no . .
H(1) C(7) H(2) 109.6 no . .
H(1) C(7) H(3) 109.8 no . .
H(2) C(7) H(3) 109.3 no . .
C(6) C(8) H(4) 108.1 no . .
C(6) C(8) H(5) 110.2 no . .
C(6) C(8) H(6) 109.9 no . .
H(4) C(8) H(5) 109.6 no . .
H(4) C(8) H(6) 109.8 no . .
H(5) C(8) H(6) 109.3 no . .

loop_
_geom_bond_atom_site_label_1
_geom_bond_atom_site_label_2
_geom_bond_distance
_geom_bond_publ_flag
_geom_bond_site_symmetry_2
Cu(1) S(1) 2.2839(5) yes .
Cu(1) S(1) 2.2839(5) yes 2_555
Cu(1) S(2) 2.2823(7) yes .
Cu(1) S(2) 2.2823(7) yes 2_555
S(1) C(1) 1.676(2) yes .
S(2) C(2) 1.687(2) yes .
S(3) C(1) 1.740(2) yes .
S(3) C(3) 1.742(2) yes .
S(4) C(2) 1.725(2) yes .
S(4) C(3) 1.745(2) yes .
S(5) C(4) 1.742(2) yes .
S(5) C(5) 1.752(2) yes .
S(6) C(4) 1.742(2) yes .
S(6) C(6) 1.759(2) yes .
C(1) C(2) 1.439(3) yes .
C(3) C(4) 1.359(3) yes .
C(5) C(6) 1.334(3) yes .
C(5) C(7) 1.513(3) yes .
C(6) C(8) 1.489(3) yes .
C(7) H(1) 0.967 no .
C(7) H(2) 0.963 no .
C(7) H(3) 0.974 no .
C(8) H(4) 0.968 no .
C(8) H(5) 0.963 no .
C(8) H(6) 0.974 no .

loop_
_geom_contact_atom_site_label_1
_geom_contact_atom_site_label_2
_geom_contact_distance
_geom_contact_site_symmetry_2
S(1) S(1) 3.4034(6) 3_555
S(1) C(8) 3.458(3) 5_445
S(3) C(6) 3.584(2) 7_555
C(2) C(7) 3.591(3) 7_555
C(4) C(4) 3.436(3) 7_555
C(6) S(3) 3.584(2) 7_555
C(7) C(2) 3.591(3) 7_555
C(8) S(1) 3.458(3) 5_555
Cu(1) H(4) 3.434 5_445
Cu(1) H(4) 3.434 6_545
Cu(1) H(6) 3.345 5_445
Cu(1) H(6) 3.345 6_545
S(1) H(1) 2.933 7_545
S(1) H(4) 3.014 5_445
S(1) H(4) 2.734 7_555
S(1) H(5) 3.330 5_445
S(1) H(6) 3.481 5_445
S(1) H(6) 2.837 6_545
S(2) H(1) 2.912 6_555
S(2) H(2) 3.155 7_555
S(2) H(3) 3.466 7_555
S(2) H(4) 3.469 6_545
S(3) H(1) 3.508 7_545
S(3) H(4) 3.218 7_555
S(4) H(3) 3.542 7_555
S(6) H(3) 2.802 4_555
C(1) H(1) 3.533 7_545
C(1) H(2) 3.599 7_555
C(1) H(4) 2.812 7_555
C(1) H(6) 3.144 6_545
C(2) H(2) 3.182 7_555
C(2) H(3) 3.460 7_555
C(2) H(6) 3.582 6_545
C(6) H(3) 3.029 4_555
C(7) H(5) 3.513 3_655
C(7) H(6) 3.132 4_554
C(8) H(3) 3.130 4_555
H(1) S(1) 2.933 7_545
H(1) S(2) 2.912 6_545
H(1) S(3) 3.508 7_545
H(1) C(1) 3.533 7_545
H(1) H(5) 3.030 3_655
H(1) H(6) 3.028 4_554
H(2) S(2) 3.155 7_555
H(2) C(1) 3.599 7_555
H(2) C(2) 3.182 7_555
H(2) H(5) 3.130 3_655
H(2) H(6) 3.347 4_554
H(3) S(2) 3.466 7_555
H(3) S(4) 3.542 7_555
H(3) S(6) 2.802 4_554
H(3) C(2) 3.460 7_555
H(3) C(6) 3.029 4_554
H(3) C(8) 3.130 4_554
H(3) H(5) 3.416 4_554
H(3) H(6) 2.554 4_554
H(4) Cu(1) 3.434 5_555
H(4) S(1) 3.014 5_555
H(4) S(1) 2.734 7_555
H(4) S(2) 3.469 6_555
H(4) S(3) 3.218 7_555
H(4) C(1) 2.812 7_555
H(5) S(1) 3.330 5_555
H(5) C(7) 3.513 3_655
H(5) H(1) 3.030 3_655
H(5) H(2) 3.130 3_655
H(5) H(3) 3.416 4_555
H(6) Cu(1) 3.345 5_555
H(6) S(1) 3.481 5_555
H(6) S(1) 2.837 6_555
H(6) C(1) 3.144 6_555
H(6) C(2) 3.582 6_555
H(6) C(7) 3.132 4_555
H(6) H(1) 3.028 4_555
H(6) H(2) 3.347 4_555
H(6) H(3) 2.554 4_555
H(6) H(6) 3.573 2_655

loop_
_geom_torsion_atom_site_label_1
_geom_torsion_atom_site_label_2
_geom_torsion_atom_site_label_3
_geom_torsion_atom_site_label_4
_geom_torsion
_geom_torsion_site_symmetry_1
_geom_torsion_site_symmetry_3
_geom_torsion_site_symmetry_4
S(1) Cu(1) S(1) C(1) -120.08(8) . 2_555 2_555
S(1) Cu(1) S(1) C(1) -120.08(8) 2_555 . .
S(1) Cu(1) S(2) C(2) 2.14(8) . . .
S(2) Cu(1) S(1) C(1) -1.96(8) . . .
S(1) Cu(1) S(2) C(2) 127.91(8) . 2_555 2_555
S(2) Cu(1) S(1) C(1) 131.59(8) 2_555 . .
S(1) Cu(1) S(2) C(2) 127.91(8) 2_555 . .
S(2) Cu(1) S(1) C(1) 131.59(8) . 2_555 2_555
S(1) Cu(1) S(2) C(2) 2.14(8) 2_555 2_555 2_555
S(2) Cu(1) S(1) C(1) -1.96(8) 2_555 2_555 2_555
S(2) Cu(1) S(2) C(2) -119.08(8) . 2_555 2_555
S(2) Cu(1) S(2) C(2) -119.08(8) 2_555 . .
Cu(1) S(1) C(1) S(3) -178.84(12) . . .
Cu(1) S(1) C(1) C(2) 1.4(2) . . .
Cu(1) S(2) C(2) S(4) 178.01(12) . . .
Cu(1) S(2) C(2) C(1) -2.0(2) . . .
C(1) S(3) C(3) S(4) 1.26(15) . . .
C(1) S(3) C(3) C(4) -176.5(2) . . .
C(3) S(3) C(1) S(1) 179.04(15) . . .
C(3) S(3) C(1) C(2) -1.15(19) . . .
C(2) S(4) C(3) S(3) -0.96(15) . . .
C(2) S(4) C(3) C(4) 176.8(2) . . .
C(3) S(4) C(2) S(2) -179.85(15) . . .
C(3) S(4) C(2) C(1) 0.18(19) . . .
C(4) S(5) C(5) C(6) 0.1(2) . . .
C(4) S(5) C(5) C(7) 178.48(18) . . .
C(5) S(5) C(4) S(6) 1.40(15) . . .
C(5) S(5) C(4) C(3) -177.1(2) . . .
C(4) S(6) C(6) C(5) 2.2(2) . . .
C(4) S(6) C(6) C(8) -179.29(19) . . .
C(6) S(6) C(4) S(5) -2.05(15) . . .
C(6) S(6) C(4) C(3) 176.5(2) . . .
S(1) C(1) C(2) S(2) 0.5(3) . . .
S(1) C(1) C(2) S(4) -179.53(13) . . .
S(3) C(1) C(2) S(2) -179.30(13) . . .
S(3) C(1) C(2) S(4) 0.7(2) . . .
S(3) C(3) C(4) S(5) -3.1(3) . . .
S(3) C(3) C(4) S(6) 178.51(13) . . .
S(4) C(3) C(4) S(5) 179.35(13) . . .
S(4) C(3) C(4) S(6) 0.9(3) . . .
S(5) C(5) C(6) S(6) -1.6(2) . . .
S(5) C(5) C(6) C(8) -179.9(2) . . .
C(7) C(5) C(6) S(6) -179.77(19) . . .
C(7) C(5) C(6) C(8) 1.9(4) . . .
